data_1518288
loop_
_publ_author_name
'Gangadhararao, G.'
'Uruvakilli, Anasuyamma'
'Swamy, K. C. Kumara'

_publ_section_title
;
 Br\/onsted Acid Mediated Alkenylation and Copper-Catalyzed Aerobic
 Oxidative Ring Expansion/Intramolecular Electrophilic Substitution of
 Indoles with Propargyl Alcohols: A Novel One-Pot Approach to
 Cyclopenta[c]quinolines.
;
_journal_issue 23
_journal_name_full 'Organic letters'
_journal_page_first 6060
_journal_paper_doi 10.1021/ol502783j
_journal_volume 16
_journal_year 2014
_chemical_formula_sum 'C32 H25 N O'
_chemical_formula_weight 439.53
_chemical_name_systematic
; 
 ? 
;
_space_group_IT_number 14
_symmetry_cell_setting monoclinic
_symmetry_space_group_name_Hall '-P 2ybc'
_symmetry_space_group_name_H-M 'P 1 21/c 1'
_atom_sites_solution_hydrogens geom
_atom_sites_solution_primary direct
_atom_sites_solution_secondary difmap
_audit_creation_method SHELXL-97
_cell_angle_alpha 90.00
_cell_angle_beta 99.680(13)
_cell_angle_gamma 90.00
_cell_formula_units_Z 4
_cell_length_a 11.4240(16)
_cell_length_b 9.4223(10)
_cell_length_c 21.475(3)
_cell_measurement_reflns_used 2407
_cell_measurement_temperature 293(2)
_cell_measurement_theta_max 28.0170
_cell_measurement_theta_min 3.0730
_cell_volume 2278.7(5)
_computing_cell_refinement 'CrysAlisPro, Oxford Diffraction Ltd.'
_computing_data_collection 'CrysAlisPro, Oxford Diffraction Ltd.'
_computing_data_reduction 'CrysAlisPro, Oxford Diffraction Ltd.'
_computing_structure_refinement 'SHELXL-97 (Sheldrick, 1997)'
_computing_structure_solution 'SHELXS-97 (Sheldrick, 1990)'
_diffrn_ambient_temperature 293(2)
_diffrn_measured_fraction_theta_full 0.999
_diffrn_measured_fraction_theta_max 0.999
_diffrn_measurement_device_type 'CCD area detector'
_diffrn_measurement_method 'phi and omega scans'
_diffrn_radiation_monochromator graphite
_diffrn_radiation_source 'fine-focus sealed tube'
_diffrn_radiation_type MoK\a
_diffrn_radiation_wavelength 0.71073
_diffrn_reflns_av_R_equivalents 0.0232
_diffrn_reflns_av_sigmaI/netI 0.0366
_diffrn_reflns_limit_h_max 13
_diffrn_reflns_limit_h_min -11
_diffrn_reflns_limit_k_max 11
_diffrn_reflns_limit_k_min -6
_diffrn_reflns_limit_l_max 16
_diffrn_reflns_limit_l_min -25
_diffrn_reflns_number 7934
_diffrn_reflns_theta_full 25.00
_diffrn_reflns_theta_max 25.00
_diffrn_reflns_theta_min 2.82
_diffrn_standards_decay_% none
_diffrn_standards_interval_count 'not applicable'
_diffrn_standards_interval_time 'not applicable'
_diffrn_standards_number 'not applicable'
_exptl_absorpt_coefficient_mu 0.076
_exptl_absorpt_correction_T_max 1.00000
_exptl_absorpt_correction_T_min 0.90609
_exptl_absorpt_correction_type empirical
_exptl_absorpt_process_details 'CrysAlisPro, Oxford Diffraction Ltd.'
_exptl_crystal_colour red
_exptl_crystal_density_diffrn 1.281
_exptl_crystal_density_method 'not measured'
_exptl_crystal_description blocks
_exptl_crystal_F_000 928
_exptl_crystal_size_max 0.22
_exptl_crystal_size_mid 0.20
_exptl_crystal_size_min 0.18
_refine_diff_density_max 0.176
_refine_diff_density_min -0.137
_refine_diff_density_rms 0.030
_refine_ls_extinction_coef 0.0043(7)
_refine_ls_extinction_expression Fc^*^=kFc[1+0.001xFc^2^\l^3^/sin(2\q)]^-1/4^
_refine_ls_extinction_method SHELXL
_refine_ls_goodness_of_fit_ref 1.015
_refine_ls_hydrogen_treatment constr
_refine_ls_matrix_type full
_refine_ls_number_parameters 310
_refine_ls_number_reflns 4006
_refine_ls_number_restraints 0
_refine_ls_restrained_S_all 1.015
_refine_ls_R_factor_all 0.0651
_refine_ls_R_factor_gt 0.0427
_refine_ls_shift/su_max 0.000
_refine_ls_shift/su_mean 0.000
_refine_ls_structure_factor_coef Fsqd
_refine_ls_weighting_details 'calc w=1/[\s^2^(Fo^2^)+(0.0444P)^2^+0.3400P] where P=(Fo^2^+2Fc^2^)/3'
_refine_ls_weighting_scheme calc
_refine_ls_wR_factor_gt 0.0973
_refine_ls_wR_factor_ref 0.1078
_reflns_number_gt 2915
_reflns_number_total 4006
_reflns_threshold_expression >2sigma(I)
_cod_data_source_file ol502783j_si_001.cif
_cod_data_source_block compound-4ac
_cod_depositor_comments
;
The following automatic conversions were performed:

'_symmetry_cell_setting' value 'Monoclinic' changed to 'monoclinic'
according to
/home/saulius/struct/COD-crude-data--automatic-downloads/rss-feeds/ACS/lib/dictionaries/cif_core.dic
dictionary named 'cif_core.dic' version 2.4.2 from 2011-04-26.

Automatic conversion script
Id: cif_fix_values 2935 2014-11-11 08:27:57Z andrius 

 Adding full bibliography for 1518287--1518289.cif.
;
_cod_original_cell_volume 2278.6(5)
_cod_original_sg_symbol_H-M P2(1)/c
_cod_database_code 1518288

loop_
_symmetry_equiv_pos_as_xyz
'x, y, z'
'-x, y+1/2, -z+1/2'
'-x, -y, -z'
'x, -y-1/2, z-1/2'

loop_
_atom_site_label
_atom_site_type_symbol
_atom_site_fract_x
_atom_site_fract_y
_atom_site_fract_z
_atom_site_U_iso_or_equiv
_atom_site_adp_type
_atom_site_occupancy
_atom_site_symmetry_multiplicity
_atom_site_calc_flag
_atom_site_refinement_flags
N1 N 0.42769(13) 0.67979(14) 0.04019(6) 0.0418(4) Uani 1 1 d .
O1 O 0.23829(13) -0.22020(13) 0.15607(6) 0.0633(4) Uani 1 1 d .
C2 C 0.44185(15) 0.60452(17) 0.09693(8) 0.0406(4) Uani 1 1 d .
C10 C 0.34035(16) 0.64558(17) -0.00900(7) 0.0397(4) Uani 1 1 d .
C7 C 0.37475(15) 0.48102(17) 0.10200(7) 0.0392(4) Uani 1 1 d .
C8 C 0.29891(15) 0.42905(17) 0.04694(7) 0.0387(4) Uani 1 1 d .
C17 C 0.18570(16) 0.45897(17) -0.05280(8) 0.0422(4) Uani 1 1 d .
C28 C 0.33200(16) -0.01553(18) 0.13035(8) 0.0450(4) Uani 1 1 d .
H28 H 0.4017 -0.0510 0.1538 0.054 Uiso 1 1 calc R
C9 C 0.27528(15) 0.52417(17) -0.00670(7) 0.0389(4) Uani 1 1 d .
C26 C 0.23046(16) 0.17219(17) 0.06650(7) 0.0396(4) Uani 1 1 d .
C27 C 0.33311(16) 0.11354(18) 0.10115(8) 0.0432(4) Uani 1 1 d .
H27 H 0.4042 0.1633 0.1045 0.052 Uiso 1 1 calc R
C19 C 0.23183(16) 0.30749(17) 0.03275(8) 0.0404(4) Uani 1 1 d .
C20 C 0.12459(16) 0.51361(18) -0.11389(8) 0.0439(4) Uani 1 1 d .
C11 C 0.31834(15) 0.74632(17) -0.06291(8) 0.0405(4) Uani 1 1 d .
C3 C 0.52029(17) 0.65425(19) 0.14925(8) 0.0499(5) Uani 1 1 d .
H3 H 0.5674 0.7332 0.1453 0.060 Uiso 1 1 calc R
C6 C 0.38260(17) 0.42031(19) 0.16180(8) 0.0477(5) Uani 1 1 d .
H6 H 0.3353 0.3423 0.1670 0.057 Uiso 1 1 calc R
C29 C 0.22847(17) -0.09369(18) 0.12534(8) 0.0447(4) Uani 1 1 d .
C31 C 0.12813(16) 0.09141(18) 0.06205(8) 0.0452(4) Uani 1 1 d .
H31 H 0.0581 0.1267 0.0388 0.054 Uiso 1 1 calc R
C30 C 0.12599(17) -0.03955(18) 0.09081(8) 0.0477(5) Uani 1 1 d .
H30 H 0.0555 -0.0908 0.0868 0.057 Uiso 1 1 calc R
C18 C 0.16339(16) 0.32993(18) -0.02851(8) 0.0448(4) Uani 1 1 d .
H18 H 0.1099 0.2643 -0.0494 0.054 Uiso 1 1 calc R
C1 C 0.51398(17) 0.79187(19) 0.03379(8) 0.0521(5) Uani 1 1 d .
H1A H 0.5030 0.8235 -0.0093 0.078 Uiso 1 1 calc R
H1B H 0.5930 0.7553 0.0457 0.078 Uiso 1 1 calc R
H1C H 0.5024 0.8701 0.0607 0.078 Uiso 1 1 calc R
C16 C 0.34191(16) 0.70910(18) -0.12157(8) 0.0463(4) Uani 1 1 d .
H16 H 0.3751 0.6209 -0.1273 0.056 Uiso 1 1 calc R
C5 C 0.45750(19) 0.4718(2) 0.21279(8) 0.0561(5) Uani 1 1 d .
H5 H 0.4610 0.4290 0.2521 0.067 Uiso 1 1 calc R
C15 C 0.31688(19) 0.8007(2) -0.17144(9) 0.0574(5) Uani 1 1 d .
H15 H 0.3334 0.7749 -0.2109 0.069 Uiso 1 1 calc R
C12 C 0.27008(18) 0.87802(18) -0.05502(9) 0.0548(5) Uani 1 1 d .
H12 H 0.2545 0.9050 -0.0156 0.066 Uiso 1 1 calc R
C4 C 0.52827(19) 0.5877(2) 0.20613(9) 0.0578(5) Uani 1 1 d .
H4 H 0.5816 0.6206 0.2406 0.069 Uiso 1 1 calc R
C21 C 0.04393(19) 0.6226(2) -0.11649(9) 0.0618(6) Uani 1 1 d .
H21 H 0.0297 0.6630 -0.0790 0.074 Uiso 1 1 calc R
C13 C 0.2451(2) 0.9692(2) -0.10521(10) 0.0641(6) Uani 1 1 d .
H13 H 0.2126 1.0579 -0.0997 0.077 Uiso 1 1 calc R
C23 C 0.0035(2) 0.6157(3) -0.22718(11) 0.0783(7) Uani 1 1 d .
H23 H -0.0372 0.6502 -0.2653 0.094 Uiso 1 1 calc R
C14 C 0.2677(2) 0.9302(2) -0.16342(10) 0.0639(6) Uani 1 1 d .
H14 H 0.2495 0.9918 -0.1975 0.077 Uiso 1 1 calc R
C25 C 0.1429(2) 0.4544(2) -0.17001(9) 0.0592(5) Uani 1 1 d .
H25 H 0.1957 0.3793 -0.1698 0.071 Uiso 1 1 calc R
C22 C -0.0156(2) 0.6730(2) -0.17226(12) 0.0779(7) Uani 1 1 d .
H22 H -0.0696 0.7470 -0.1725 0.094 Uiso 1 1 calc R
C32 C 0.1407(2) -0.3147(2) 0.14400(12) 0.0735(7) Uani 1 1 d .
H32A H 0.0727 -0.2720 0.1573 0.110 Uiso 1 1 calc R
H32B H 0.1601 -0.4014 0.1669 0.110 Uiso 1 1 calc R
H32C H 0.1230 -0.3348 0.0996 0.110 Uiso 1 1 calc R
C24 C 0.0829(2) 0.5066(3) -0.22680(9) 0.0746(7) Uani 1 1 d .
H24 H 0.0965 0.4676 -0.2647 0.090 Uiso 1 1 calc R

loop_
_atom_site_aniso_label
_atom_site_aniso_U_11
_atom_site_aniso_U_22
_atom_site_aniso_U_33
_atom_site_aniso_U_23
_atom_site_aniso_U_13
_atom_site_aniso_U_12
N1 0.0460(9) 0.0411(8) 0.0381(8) -0.0048(6) 0.0069(7) -0.0040(7)
O1 0.0658(10) 0.0536(8) 0.0699(9) 0.0237(7) 0.0102(7) 0.0010(7)
C2 0.0455(11) 0.0418(9) 0.0339(9) -0.0043(8) 0.0047(8) 0.0036(8)
C10 0.0463(10) 0.0394(9) 0.0342(9) -0.0059(7) 0.0092(8) 0.0018(8)
C7 0.0429(10) 0.0396(9) 0.0349(9) -0.0047(7) 0.0058(7) 0.0043(8)
C8 0.0428(10) 0.0396(9) 0.0337(9) -0.0006(7) 0.0066(7) 0.0028(8)
C17 0.0494(11) 0.0397(9) 0.0366(9) -0.0005(8) 0.0048(8) 0.0009(8)
C28 0.0469(11) 0.0504(10) 0.0358(10) 0.0030(8) 0.0016(8) 0.0057(9)
C9 0.0455(11) 0.0379(9) 0.0333(9) -0.0026(7) 0.0064(8) 0.0006(8)
C26 0.0445(10) 0.0396(9) 0.0342(9) -0.0020(7) 0.0053(8) -0.0013(8)
C27 0.0429(11) 0.0469(10) 0.0391(10) -0.0017(8) 0.0048(8) -0.0037(9)
C19 0.0430(10) 0.0401(9) 0.0375(9) 0.0004(8) 0.0055(8) 0.0000(8)
C20 0.0499(11) 0.0421(9) 0.0380(10) 0.0012(8) 0.0023(8) -0.0081(9)
C11 0.0449(11) 0.0376(9) 0.0388(9) -0.0022(8) 0.0067(8) -0.0048(8)
C3 0.0543(12) 0.0441(10) 0.0479(11) -0.0082(9) -0.0007(9) -0.0017(9)
C6 0.0585(12) 0.0465(10) 0.0376(10) -0.0021(8) 0.0072(8) -0.0004(9)
C29 0.0522(12) 0.0443(10) 0.0386(10) 0.0067(8) 0.0106(8) 0.0036(9)
C31 0.0425(11) 0.0453(10) 0.0463(10) 0.0026(8) 0.0024(8) 0.0027(9)
C30 0.0436(11) 0.0456(10) 0.0539(11) 0.0029(9) 0.0084(9) -0.0057(9)
C18 0.0460(11) 0.0424(10) 0.0436(10) -0.0031(8) 0.0004(8) -0.0046(9)
C1 0.0542(12) 0.0541(11) 0.0482(11) -0.0024(9) 0.0090(9) -0.0123(10)
C16 0.0514(12) 0.0450(10) 0.0434(10) -0.0029(8) 0.0103(8) 0.0019(9)
C5 0.0738(15) 0.0575(12) 0.0348(10) -0.0040(9) 0.0025(9) 0.0012(11)
C15 0.0673(14) 0.0647(13) 0.0419(11) 0.0068(10) 0.0139(10) -0.0026(11)
C12 0.0720(14) 0.0431(10) 0.0510(11) -0.0035(9) 0.0152(10) 0.0035(10)
C4 0.0696(14) 0.0581(12) 0.0405(11) -0.0117(9) -0.0056(9) 0.0021(11)
C21 0.0722(15) 0.0602(12) 0.0509(12) 0.0073(10) 0.0047(10) 0.0121(12)
C13 0.0788(16) 0.0413(10) 0.0731(15) 0.0079(10) 0.0156(12) 0.0081(10)
C23 0.0927(19) 0.0753(16) 0.0570(15) 0.0246(13) -0.0158(13) -0.0170(15)
C14 0.0734(15) 0.0580(12) 0.0590(13) 0.0201(10) 0.0074(11) 0.0023(11)
C25 0.0744(15) 0.0549(11) 0.0464(11) -0.0038(9) 0.0050(10) -0.0058(11)
C22 0.0861(18) 0.0744(15) 0.0684(16) 0.0226(13) -0.0011(13) 0.0140(13)
C32 0.0709(16) 0.0523(12) 0.1014(18) 0.0207(12) 0.0262(13) -0.0057(12)
C24 0.108(2) 0.0762(15) 0.0365(12) -0.0050(11) 0.0038(12) -0.0240(15)

loop_
_atom_type_symbol
_atom_type_description
_atom_type_scat_dispersion_real
_atom_type_scat_dispersion_imag
_atom_type_scat_source
C C 0.0033 0.0016 'International Tables Vol C Tables 4.2.6.8 and 6.1.1.4'
H H 0.0000 0.0000 'International Tables Vol C Tables 4.2.6.8 and 6.1.1.4'
N N 0.0061 0.0033 'International Tables Vol C Tables 4.2.6.8 and 6.1.1.4'
O O 0.0106 0.0060 'International Tables Vol C Tables 4.2.6.8 and 6.1.1.4'

loop_
_geom_angle_atom_site_label_1
_geom_angle_atom_site_label_2
_geom_angle_atom_site_label_3
_geom_angle
C10 N1 C2 121.22(14)
C10 N1 C1 120.87(14)
C2 N1 C1 117.81(14)
C29 O1 C32 117.69(15)
C3 C2 N1 119.80(16)
C3 C2 C7 119.98(16)
N1 C2 C7 120.19(14)
N1 C10 C9 120.01(15)
N1 C10 C11 117.29(14)
C9 C10 C11 122.68(15)
C6 C7 C2 117.30(15)
C6 C7 C8 123.85(16)
C2 C7 C8 118.78(15)
C19 C8 C7 134.60(15)
C19 C8 C9 108.35(14)
C7 C8 C9 116.85(14)
C18 C17 C9 105.96(14)
C18 C17 C20 124.18(16)
C9 C17 C20 129.86(15)
C27 C28 C29 120.75(16)
C27 C28 H28 119.6
C29 C28 H28 119.6
C10 C9 C17 131.33(15)
C10 C9 C8 121.04(15)
C17 C9 C8 107.41(14)
C31 C26 C27 116.36(15)
C31 C26 C19 121.48(16)
C27 C26 C19 122.03(16)
C28 C27 C26 121.67(17)
C28 C27 H27 119.2
C26 C27 H27 119.2
C8 C19 C18 106.12(14)
C8 C19 C26 131.44(15)
C18 C19 C26 122.25(15)
C21 C20 C25 117.85(17)
C21 C20 C17 120.78(16)
C25 C20 C17 121.33(17)
C16 C11 C12 119.01(16)
C16 C11 C10 121.11(15)
C12 C11 C10 119.85(15)
C4 C3 C2 120.31(18)
C4 C3 H3 119.8
C2 C3 H3 119.8
C5 C6 C7 121.92(18)
C5 C6 H6 119.0
C7 C6 H6 119.0
O1 C29 C30 125.54(17)
O1 C29 C28 115.48(16)
C30 C29 C28 118.97(16)
C30 C31 C26 122.55(17)
C30 C31 H31 118.7
C26 C31 H31 118.7
C29 C30 C31 119.68(17)
C29 C30 H30 120.2
C31 C30 H30 120.2
C17 C18 C19 112.06(16)
C17 C18 H18 124.0
C19 C18 H18 124.0
N1 C1 H1A 109.5
N1 C1 H1B 109.5
H1A C1 H1B 109.5
N1 C1 H1C 109.5
H1A C1 H1C 109.5
H1B C1 H1C 109.5
C15 C16 C11 120.53(17)
C15 C16 H16 119.7
C11 C16 H16 119.7
C6 C5 C4 119.93(18)
C6 C5 H5 120.0
C4 C5 H5 120.0
C14 C15 C16 120.08(18)
C14 C15 H15 120.0
C16 C15 H15 120.0
C13 C12 C11 120.13(18)
C13 C12 H12 119.9
C11 C12 H12 119.9
C3 C4 C5 120.31(18)
C3 C4 H4 119.8
C5 C4 H4 119.8
C22 C21 C20 122.0(2)
C22 C21 H21 119.0
C20 C21 H21 119.0
C14 C13 C12 120.25(18)
C14 C13 H13 119.9
C12 C13 H13 119.9
C22 C23 C24 120.0(2)
C22 C23 H23 120.0
C24 C23 H23 120.0
C15 C14 C13 119.99(18)
C15 C14 H14 120.0
C13 C14 H14 120.0
C20 C25 C24 120.1(2)
C20 C25 H25 119.9
C24 C25 H25 119.9
C23 C22 C21 120.0(2)
C23 C22 H22 120.0
C21 C22 H22 120.0
O1 C32 H32A 109.5
O1 C32 H32B 109.5
H32A C32 H32B 109.5
O1 C32 H32C 109.5
H32A C32 H32C 109.5
H32B C32 H32C 109.5
C23 C24 C25 120.1(2)
C23 C24 H24 120.0
C25 C24 H24 120.0

loop_
_geom_bond_atom_site_label_1
_geom_bond_atom_site_label_2
_geom_bond_distance
N1 C10 1.364(2)
N1 C2 1.396(2)
N1 C1 1.467(2)
O1 C29 1.358(2)
O1 C32 1.417(2)
C2 C3 1.395(2)
C2 C7 1.408(2)
C10 C9 1.370(2)
C10 C11 1.485(2)
C7 C6 1.395(2)
C7 C8 1.430(2)
C8 C19 1.383(2)
C8 C9 1.449(2)
C17 C18 1.364(2)
C17 C9 1.437(2)
C17 C20 1.472(2)
C28 C27 1.369(2)
C28 C29 1.382(2)
C28 H28 0.9300
C26 C31 1.385(2)
C26 C27 1.393(2)
C26 C19 1.468(2)
C27 H27 0.9300
C19 C18 1.428(2)
C20 C21 1.374(3)
C20 C25 1.376(2)
C11 C16 1.377(2)
C11 C12 1.380(2)
C3 C4 1.362(3)
C3 H3 0.9300
C6 C5 1.361(2)
C6 H6 0.9300
C29 C30 1.374(2)
C31 C30 1.382(2)
C31 H31 0.9300
C30 H30 0.9300
C18 H18 0.9300
C1 H1A 0.9600
C1 H1B 0.9600
C1 H1C 0.9600
C16 C15 1.368(2)
C16 H16 0.9300
C5 C4 1.380(3)
C5 H5 0.9300
C15 C14 1.366(3)
C15 H15 0.9300
C12 C13 1.370(3)
C12 H12 0.9300
C4 H4 0.9300
C21 C22 1.360(3)
C21 H21 0.9300
C13 C14 1.368(3)
C13 H13 0.9300
C23 C22 1.348(3)
C23 C24 1.370(3)
C23 H23 0.9300
C14 H14 0.9300
C25 C24 1.385(3)
C25 H25 0.9300
C22 H22 0.9300
C32 H32A 0.9600
C32 H32B 0.9600
C32 H32C 0.9600
C24 H24 0.9300
